data_7053556
loop_
_publ_author_name
'Kutlescha, Kathrin'
'Irrgang, Torsten'
'Kempe, Rhett'

_publ_section_title
;
 An intermolecular C--C coupling reaction of iridium complexes
;
_journal_issue 9
_journal_name_full 'New Journal of Chemistry'
_journal_page_first 1954
_journal_paper_doi 10.1039/c0nj00158a
_journal_volume 34
_journal_year 2010
_chemical_formula_sum 'C52 H66 Ir2 N10'
_chemical_formula_weight 1215.55
_chemical_name_systematic
;
 ?
;
_space_group_IT_number 14
_symmetry_cell_setting monoclinic
_symmetry_space_group_name_Hall '-P 2yn'
_symmetry_space_group_name_H-M 'P 1 21/n 1'
_atom_sites_solution_hydrogens geom
_atom_sites_solution_primary direct
_atom_sites_solution_secondary difmap
_audit_creation_method SHELXL-97
_cell_angle_alpha 90.00
_cell_angle_beta 103.436(3)
_cell_angle_gamma 90.00
_cell_formula_units_Z 4
_cell_length_a 14.2110(6)
_cell_length_b 23.5720(10)
_cell_length_c 14.6060(6)
_cell_measurement_reflns_used all
_cell_measurement_temperature 133(2)
_cell_volume 4758.8(4)
_computing_cell_refinement X-AREA-STOE
_computing_data_collection X-AREA-STOE
_computing_data_reduction X-AREA-STOE
_computing_structure_refinement 'SHELXL-97 (Sheldrick, 1997)'
_computing_structure_solution SIR-97
_diffrn_ambient_temperature 133(2)
_diffrn_measured_fraction_theta_full 0.986
_diffrn_measured_fraction_theta_max 0.986
_diffrn_measurement_device_type STOE-IPDSII
_diffrn_measurement_method Omega-Scan
_diffrn_radiation_monochromator graphite
_diffrn_radiation_source 'fine-focus sealed tube'
_diffrn_radiation_type MoK\a
_diffrn_radiation_wavelength 0.71069
_diffrn_reflns_av_R_equivalents 0.1207
_diffrn_reflns_av_sigmaI/netI 0.1386
_diffrn_reflns_limit_h_max 17
_diffrn_reflns_limit_h_min -17
_diffrn_reflns_limit_k_max 0
_diffrn_reflns_limit_k_min -28
_diffrn_reflns_limit_l_max 17
_diffrn_reflns_limit_l_min -17
_diffrn_reflns_number 17693
_diffrn_reflns_theta_full 25.76
_diffrn_reflns_theta_max 25.76
_diffrn_reflns_theta_min 1.67
_exptl_absorpt_coefficient_mu 5.635
_exptl_absorpt_correction_T_max 0.3767
_exptl_absorpt_correction_T_min 0.0873
_exptl_absorpt_correction_type numerical
_exptl_crystal_colour red
_exptl_crystal_density_diffrn 1.697
_exptl_crystal_density_method 'not measured'
_exptl_crystal_description prism
_exptl_crystal_F_000 2408
_exptl_crystal_size_max 0.64
_exptl_crystal_size_mid 0.53
_exptl_crystal_size_min 0.19
_refine_diff_density_max 1.990
_refine_diff_density_min -1.333
_refine_diff_density_rms 0.173
_refine_ls_extinction_method none
_refine_ls_goodness_of_fit_ref 0.808
_refine_ls_hydrogen_treatment constr
_refine_ls_matrix_type full
_refine_ls_number_parameters 587
_refine_ls_number_reflns 8987
_refine_ls_number_restraints 0
_refine_ls_restrained_S_all 0.808
_refine_ls_R_factor_all 0.0562
_refine_ls_R_factor_gt 0.0361
_refine_ls_shift/su_max 0.001
_refine_ls_shift/su_mean 0.000
_refine_ls_structure_factor_coef Fsqd
_refine_ls_weighting_details 'calc w=1/[\s^2^(Fo^2^)+(0.0198P)^2^+0.0000P] where P=(Fo^2^+2Fc^2^)/3'
_refine_ls_weighting_scheme calc
_refine_ls_wR_factor_gt 0.0730
_refine_ls_wR_factor_ref 0.0764
_reflns_number_gt 6493
_reflns_number_total 8987
_reflns_threshold_expression >2sigma(I)
_cod_data_source_file c0nj00158a.txt
_cod_data_source_block k814m
_cod_original_cell_volume 4758.8(3)
_cod_original_sg_symbol_H-M p2(1)/n
_cod_database_code 7053556
_cell_measurement_2theta_min 2.87
_cell_measurement_2theta_max 52.13

loop_
_symmetry_equiv_pos_as_xyz
'x, y, z'
'-x+1/2, y+1/2, -z+1/2'
'-x, -y, -z'
'x-1/2, -y-1/2, z-1/2'

loop_
_atom_site_label
_atom_site_type_symbol
_atom_site_fract_x
_atom_site_fract_y
_atom_site_fract_z
_atom_site_U_iso_or_equiv
_atom_site_adp_type
_atom_site_occupancy
_atom_site_symmetry_multiplicity
_atom_site_calc_flag
_atom_site_refinement_flags
Ir1 Ir 0.312916(17) 0.041448(12) 0.128127(16) 0.01780(7) Uani 1 1 d .
Ir2 Ir 0.701918(17) -0.015362(13) 0.387741(17) 0.01912(8) Uani 1 1 d .
C1 C 0.2259(5) -0.0306(4) 0.1163(5) 0.0276(16) Uani 1 1 d .
H1 H 0.2632 -0.0669 0.1282 0.033 Uiso 1 1 calc R
N3 N 0.3480(4) 0.1733(3) 0.2651(4) 0.0198(12) Uani 1 1 d .
N7 N 0.6549(3) 0.0623(3) 0.3496(4) 0.0220(13) Uani 1 1 d .
C2 C 0.2207(5) -0.0068(4) 0.0233(5) 0.0262(16) Uani 1 1 d .
H2 H 0.2545 -0.0295 -0.0172 0.031 Uiso 1 1 calc R
N8 N 0.7675(4) 0.1076(3) 0.2693(4) 0.0231(13) Uani 1 1 d .
N5 N 0.4874(4) 0.1937(3) 0.0996(4) 0.0237(13) Uani 1 1 d .
N2 N 0.4128(4) 0.0986(3) 0.1846(4) 0.0199(12) Uani 1 1 d .
C3 C 0.1303(5) 0.0242(4) -0.0303(5) 0.0301(19) Uani 1 1 d .
H3A H 0.0730 0.0091 -0.0109 0.036 Uiso 1 1 calc R
H3B H 0.1215 0.0172 -0.0986 0.036 Uiso 1 1 calc R
C4 C 0.1379(5) 0.0883(4) -0.0116(5) 0.0308(18) Uani 1 1 d .
H4A H 0.0724 0.1038 -0.0153 0.037 Uiso 1 1 calc R
H4B H 0.1641 0.1069 -0.0612 0.037 Uiso 1 1 calc R
N6 N 0.5537(3) -0.0246(3) 0.3783(3) 0.0202(14) Uani 1 1 d .
C5 C 0.2038(5) 0.1029(3) 0.0862(5) 0.0241(15) Uani 1 1 d .
H5 H 0.2274 0.1430 0.0929 0.029 Uiso 1 1 calc R
N9 N 0.7117(4) 0.1601(3) 0.3679(4) 0.0225(13) Uani 1 1 d .
N10 N 0.6601(4) 0.1752(3) 0.4336(4) 0.0256(14) Uani 1 1 d .
C6 C 0.1933(5) 0.0777(4) 0.1709(5) 0.0247(16) Uani 1 1 d .
H6 H 0.2113 0.1030 0.2273 0.030 Uiso 1 1 calc R
C7 C 0.1125(5) 0.0344(4) 0.1745(5) 0.0284(16) Uani 1 1 d .
H7A H 0.0919 0.0392 0.2344 0.034 Uiso 1 1 calc R
H7B H 0.0558 0.0421 0.1222 0.034 Uiso 1 1 calc R
C8 C 0.1454(5) -0.0262(4) 0.1673(5) 0.0312(18) Uani 1 1 d .
H8A H 0.1679 -0.0421 0.2315 0.037 Uiso 1 1 calc R
H8B H 0.0898 -0.0493 0.1337 0.037 Uiso 1 1 calc R
C9 C 0.5214(5) 0.0256(3) 0.1605(4) 0.0202(15) Uani 1 1 d .
C10 C 0.6105(4) 0.0044(4) 0.1530(4) 0.0233(16) Uani 1 1 d .
H10 H 0.6685 0.0241 0.1806 0.028 Uiso 1 1 calc R
N4 N 0.4264(4) 0.1990(3) 0.1597(4) 0.0193(12) Uani 1 1 d .
C11 C 0.6133(5) -0.0459(4) 0.1046(4) 0.0268(16) Uani 1 1 d .
H11 H 0.6733 -0.0608 0.0975 0.032 Uiso 1 1 calc R
C12 C 0.5283(5) -0.0738(4) 0.0670(5) 0.0292(16) Uani 1 1 d .
H12 H 0.5285 -0.1080 0.0327 0.035 Uiso 1 1 calc R
C13 C 0.4437(5) -0.0517(4) 0.0797(5) 0.0259(16) Uani 1 1 d .
H13 H 0.3853 -0.0718 0.0553 0.031 Uiso 1 1 calc R
C14 C 0.5139(4) 0.0796(3) 0.2116(4) 0.0192(14) Uani 1 1 d .
H14 H 0.5549 0.1088 0.1897 0.023 Uiso 1 1 calc R
N1 N 0.4394(4) -0.0026(3) 0.1251(4) 0.0210(13) Uani 1 1 d .
C15 C 0.5518(4) 0.0727(4) 0.3228(4) 0.0199(14) Uani 1 1 d .
H15 H 0.5365 0.1079 0.3546 0.024 Uiso 1 1 calc R
C16 C 0.5017(4) 0.0228(4) 0.3558(4) 0.0228(17) Uani 1 1 d .
C17 C 0.4055(5) 0.0261(4) 0.3630(4) 0.0252(17) Uani 1 1 d .
H17 H 0.3696 0.0602 0.3480 0.030 Uiso 1 1 calc R
C18 C 0.3639(5) -0.0210(5) 0.3925(5) 0.033(2) Uani 1 1 d .
H18 H 0.2990 -0.0195 0.3991 0.040 Uiso 1 1 calc R
C19 C 0.4157(5) -0.0699(4) 0.4122(5) 0.0325(18) Uani 1 1 d .
H19 H 0.3871 -0.1030 0.4313 0.039 Uiso 1 1 calc R
C20 C 0.5102(5) -0.0704(4) 0.4040(5) 0.0303(17) Uani 1 1 d .
H20 H 0.5461 -0.1046 0.4172 0.036 Uiso 1 1 calc R
C21 C 0.7083(4) 0.1073(3) 0.3295(4) 0.0203(14) Uani 1 1 d .
C22 C 0.8081(5) 0.1589(4) 0.2696(5) 0.0245(16) Uani 1 1 d .
C23 C 0.7754(5) 0.1948(3) 0.3318(5) 0.0221(15) Uani 1 1 d .
C24 C 0.7885(5) 0.2507(4) 0.3691(5) 0.0297(17) Uani 1 1 d .
C25 C 0.7388(6) 0.2650(4) 0.4345(5) 0.0356(19) Uani 1 1 d .
H25 H 0.7478 0.3017 0.4621 0.043 Uiso 1 1 calc R
C26 C 0.6737(5) 0.2269(4) 0.4630(5) 0.0311(18) Uani 1 1 d .
C27 C 0.6193(7) 0.2458(5) 0.5350(6) 0.044(2) Uani 1 1 d .
H27A H 0.5740 0.2160 0.5434 0.066 Uiso 1 1 calc R
H27B H 0.5833 0.2806 0.5132 0.066 Uiso 1 1 calc R
H27C H 0.6652 0.2531 0.5951 0.066 Uiso 1 1 calc R
C28 C 0.3977(4) 0.1546(3) 0.2050(4) 0.0176(14) Uani 1 1 d .
C29 C 0.3438(5) 0.2313(3) 0.2585(5) 0.0248(15) Uani 1 1 d .
C30 C 0.3917(4) 0.2498(4) 0.1900(4) 0.0212(15) Uani 1 1 d .
C31 C 0.4082(5) 0.2999(3) 0.1424(5) 0.0242(15) Uani 1 1 d .
C32 C 0.4687(5) 0.2949(4) 0.0817(5) 0.0306(17) Uani 1 1 d .
H32 H 0.4839 0.3276 0.0500 0.037 Uiso 1 1 calc R
C33 C 0.5091(5) 0.2414(4) 0.0654(5) 0.0315(18) Uani 1 1 d .
C34 C 0.5831(6) 0.2390(4) 0.0075(6) 0.037(2) Uani 1 1 d .
H34A H 0.6468 0.2486 0.0470 0.056 Uiso 1 1 calc R
H34B H 0.5661 0.2662 -0.0445 0.056 Uiso 1 1 calc R
H34C H 0.5849 0.2006 -0.0179 0.056 Uiso 1 1 calc R
C35 C 0.2806(7) 0.2221(5) 0.4021(6) 0.048(2) Uani 1 1 d .
H35A H 0.2520 0.2420 0.4480 0.072 Uiso 1 1 calc R
H35B H 0.3423 0.2050 0.4345 0.072 Uiso 1 1 calc R
H35C H 0.2364 0.1922 0.3713 0.072 Uiso 1 1 calc R
C36 C 0.2980(5) 0.2643(4) 0.3280(5) 0.0326(18) Uani 1 1 d .
C37 C 0.2043(7) 0.2920(5) 0.2842(6) 0.050(3) Uani 1 1 d .
H37A H 0.2150 0.3215 0.2404 0.076 Uiso 1 1 calc R
H37B H 0.1770 0.3092 0.3334 0.076 Uiso 1 1 calc R
H37C H 0.1592 0.2636 0.2499 0.076 Uiso 1 1 calc R
C38 C 0.3721(7) 0.3088(5) 0.3791(6) 0.044(2) Uani 1 1 d .
H38A H 0.3932 0.3324 0.3324 0.066 Uiso 1 1 calc R
H38B H 0.4282 0.2893 0.4182 0.066 Uiso 1 1 calc R
H38C H 0.3418 0.3327 0.4190 0.066 Uiso 1 1 calc R
C39 C 0.7311(5) -0.1020(4) 0.3777(5) 0.0283(17) Uani 1 1 d .
H39 H 0.6715 -0.1252 0.3537 0.034 Uiso 1 1 calc R
C40 C 0.7445(5) -0.0879(4) 0.4716(5) 0.0278(16) Uani 1 1 d .
H40 H 0.6934 -0.1030 0.5019 0.033 Uiso 1 1 calc R
C41 C 0.8459(5) -0.0820(4) 0.5400(5) 0.0331(19) Uani 1 1 d .
H41A H 0.8410 -0.0928 0.6043 0.040 Uiso 1 1 calc R
H41B H 0.8915 -0.1086 0.5204 0.040 Uiso 1 1 calc R
C42 C 0.8858(4) -0.0217(4) 0.5419(5) 0.0294(18) Uani 1 1 d .
H42A H 0.8709 -0.0010 0.5958 0.035 Uiso 1 1 calc R
H42B H 0.9570 -0.0234 0.5517 0.035 Uiso 1 1 calc R
C43 C 0.8445(4) 0.0106(4) 0.4528(4) 0.0263(16) Uani 1 1 d .
H43 H 0.8529 0.0526 0.4591 0.032 Uiso 1 1 calc R
C44 C 0.8438(4) -0.0103(4) 0.3627(5) 0.0283(17) Uani 1 1 d .
H44 H 0.8510 0.0197 0.3165 0.034 Uiso 1 1 calc R
C45 C 0.8869(5) -0.0670(4) 0.3456(6) 0.0332(18) Uani 1 1 d .
H45A H 0.9381 -0.0775 0.4015 0.040 Uiso 1 1 calc R
H45B H 0.9170 -0.0638 0.2911 0.040 Uiso 1 1 calc R
C46 C 0.8095(5) -0.1134(4) 0.3264(5) 0.0324(18) Uani 1 1 d .
H46A H 0.7807 -0.1154 0.2579 0.039 Uiso 1 1 calc R
H46B H 0.8400 -0.1505 0.3466 0.039 Uiso 1 1 calc R
C47 C 0.3642(6) 0.3562(4) 0.1501(7) 0.039(2) Uani 1 1 d .
H47A H 0.3954 0.3736 0.2105 0.059 Uiso 1 1 calc R
H47B H 0.2949 0.3516 0.1465 0.059 Uiso 1 1 calc R
H47C H 0.3732 0.3805 0.0985 0.059 Uiso 1 1 calc R
C48 C 0.9835(6) 0.1593(7) 0.2700(6) 0.059(3) Uani 1 1 d .
H48A H 0.9885 0.1221 0.3008 0.089 Uiso 1 1 calc R
H48B H 0.9956 0.1892 0.3178 0.089 Uiso 1 1 calc R
H48C H 1.0316 0.1618 0.2316 0.089 Uiso 1 1 calc R
C49 C 0.8564(7) 0.2937(4) 0.3434(6) 0.040(2) Uani 1 1 d .
H49A H 0.8284 0.3087 0.2803 0.060 Uiso 1 1 calc R
H49B H 0.9186 0.2756 0.3439 0.060 Uiso 1 1 calc R
H49C H 0.8663 0.3249 0.3891 0.060 Uiso 1 1 calc R
C50 C 0.8719(9) 0.2222(6) 0.1550(8) 0.063(3) Uani 1 1 d .
H50A H 0.9083 0.2207 0.1057 0.095 Uiso 1 1 calc R
H50B H 0.8972 0.2529 0.1991 0.095 Uiso 1 1 calc R
H50C H 0.8034 0.2291 0.1263 0.095 Uiso 1 1 calc R
C51 C 0.8645(7) 0.1192(5) 0.1335(6) 0.048(3) Uani 1 1 d .
H51A H 0.7966 0.1199 0.0988 0.072 Uiso 1 1 calc R
H51B H 0.8791 0.0824 0.1649 0.072 Uiso 1 1 calc R
H51C H 0.9063 0.1249 0.0896 0.072 Uiso 1 1 calc R
C52 C 0.8823(5) 0.1665(4) 0.2070(5) 0.0251(16) Uani 1 1 d .

loop_
_atom_site_aniso_label
_atom_site_aniso_U_11
_atom_site_aniso_U_22
_atom_site_aniso_U_33
_atom_site_aniso_U_23
_atom_site_aniso_U_13
_atom_site_aniso_U_12
Ir1 0.01971(12) 0.01408(15) 0.01846(12) -0.00061(12) 0.00210(9) -0.00005(11)
Ir2 0.01999(13) 0.01762(16) 0.01840(12) 0.00095(12) 0.00170(9) -0.00091(11)
C1 0.033(3) 0.020(4) 0.027(3) 0.000(4) 0.000(3) -0.006(3)
N3 0.025(3) 0.018(3) 0.017(2) -0.006(3) 0.005(2) 0.003(2)
N7 0.015(2) 0.030(4) 0.019(2) -0.001(3) 0.000(2) -0.005(2)
C2 0.026(3) 0.026(4) 0.024(3) -0.003(4) 0.002(3) -0.001(3)
N8 0.020(3) 0.027(4) 0.020(3) -0.001(3) 0.000(2) -0.003(2)
N5 0.028(3) 0.020(4) 0.026(3) 0.002(3) 0.012(2) -0.002(3)
N2 0.025(3) 0.010(3) 0.027(3) 0.005(3) 0.010(2) 0.008(2)
C3 0.021(3) 0.041(6) 0.025(3) -0.003(4) -0.002(3) -0.009(3)
C4 0.024(3) 0.033(5) 0.030(3) 0.006(4) -0.005(3) 0.005(3)
N6 0.009(2) 0.034(4) 0.015(2) -0.003(3) -0.0004(19) -0.006(2)
C5 0.026(3) 0.010(4) 0.036(4) -0.002(4) 0.006(3) 0.004(3)
N9 0.031(3) 0.018(3) 0.016(3) 0.003(3) 0.002(2) 0.003(2)
N10 0.029(3) 0.028(4) 0.020(3) -0.002(3) 0.005(2) 0.005(3)
C6 0.022(3) 0.019(4) 0.033(3) -0.004(4) 0.006(3) 0.013(3)
C7 0.031(3) 0.020(4) 0.034(4) -0.002(4) 0.006(3) -0.007(3)
C8 0.040(4) 0.020(5) 0.033(4) 0.003(4) 0.006(3) -0.008(3)
C9 0.030(3) 0.017(4) 0.013(3) 0.004(3) 0.005(2) 0.003(3)
C10 0.023(3) 0.030(5) 0.019(3) -0.001(3) 0.008(2) -0.001(3)
N4 0.024(3) 0.015(3) 0.022(3) -0.002(3) 0.010(2) 0.000(2)
C11 0.030(3) 0.028(5) 0.023(3) -0.001(4) 0.007(3) 0.008(3)
C12 0.047(4) 0.017(4) 0.024(3) -0.002(4) 0.009(3) 0.010(3)
C13 0.031(3) 0.020(4) 0.026(3) 0.004(4) 0.005(3) 0.005(3)
C14 0.024(3) 0.020(4) 0.014(3) 0.002(3) 0.003(2) 0.004(3)
N1 0.022(3) 0.019(4) 0.020(2) 0.003(3) 0.002(2) 0.010(2)
C15 0.018(3) 0.022(4) 0.019(3) 0.000(3) 0.002(2) -0.001(3)
C16 0.018(3) 0.041(5) 0.009(3) -0.007(3) 0.001(2) -0.007(3)
C17 0.030(3) 0.028(5) 0.018(3) -0.002(3) 0.005(3) 0.002(3)
C18 0.027(3) 0.051(6) 0.021(3) 0.000(4) 0.004(3) -0.014(4)
C19 0.028(4) 0.040(5) 0.029(3) 0.010(4) 0.005(3) -0.012(4)
C20 0.036(4) 0.030(5) 0.023(3) 0.004(4) 0.003(3) -0.008(4)
C21 0.020(3) 0.019(4) 0.019(3) 0.000(3) -0.002(2) -0.004(3)
C22 0.023(3) 0.025(4) 0.024(3) 0.005(4) 0.003(3) 0.002(3)
C23 0.026(3) 0.017(4) 0.019(3) 0.001(3) -0.003(3) -0.005(3)
C24 0.039(4) 0.022(4) 0.028(3) 0.003(4) 0.008(3) -0.002(3)
C25 0.048(4) 0.018(4) 0.037(4) -0.006(4) 0.001(4) 0.001(4)
C26 0.040(4) 0.028(5) 0.026(3) -0.003(4) 0.008(3) 0.008(4)
C27 0.062(5) 0.035(6) 0.036(4) -0.007(5) 0.018(4) 0.003(5)
C28 0.016(3) 0.018(4) 0.017(3) -0.003(3) 0.001(2) -0.001(3)
C29 0.025(3) 0.015(4) 0.035(4) -0.004(4) 0.010(3) -0.001(3)
C30 0.019(3) 0.024(4) 0.020(3) -0.004(3) 0.003(2) -0.002(3)
C31 0.030(3) 0.011(4) 0.030(3) -0.005(3) 0.003(3) -0.002(3)
C32 0.041(4) 0.018(4) 0.034(4) 0.008(4) 0.010(3) -0.007(3)
C33 0.034(4) 0.034(5) 0.030(4) -0.005(4) 0.014(3) -0.003(4)
C34 0.044(4) 0.035(5) 0.040(4) 0.003(4) 0.024(4) -0.004(4)
C35 0.065(6) 0.043(6) 0.048(5) -0.007(5) 0.036(5) 0.009(5)
C36 0.033(4) 0.033(5) 0.034(4) -0.008(4) 0.012(3) 0.003(4)
C37 0.055(5) 0.060(7) 0.040(4) -0.013(5) 0.018(4) 0.018(5)
C38 0.057(5) 0.036(6) 0.042(4) -0.011(5) 0.016(4) -0.007(4)
C39 0.033(4) 0.024(5) 0.026(3) -0.007(4) 0.002(3) -0.005(3)
C40 0.038(4) 0.018(4) 0.026(3) 0.002(4) 0.006(3) 0.001(3)
C41 0.029(4) 0.039(6) 0.025(3) 0.015(4) -0.005(3) 0.001(3)
C42 0.018(3) 0.042(6) 0.026(3) 0.005(4) 0.001(3) 0.001(3)
C43 0.010(3) 0.034(5) 0.032(3) 0.008(4) 0.001(2) -0.005(3)
C44 0.014(3) 0.028(5) 0.043(4) 0.008(4) 0.005(3) -0.001(3)
C45 0.034(4) 0.022(5) 0.045(4) -0.004(4) 0.011(3) 0.001(3)
C46 0.030(4) 0.028(5) 0.035(4) -0.006(4) -0.002(3) 0.005(3)
C47 0.047(4) 0.023(5) 0.052(5) 0.005(5) 0.020(4) 0.005(4)
C48 0.032(4) 0.105(11) 0.040(4) -0.004(6) 0.009(4) 0.007(5)
C49 0.057(5) 0.018(4) 0.044(5) -0.003(4) 0.011(4) -0.009(4)
C50 0.087(7) 0.050(7) 0.069(6) 0.022(7) 0.053(6) 0.005(6)
C51 0.052(5) 0.058(7) 0.043(4) -0.015(5) 0.027(4) -0.016(5)
C52 0.022(3) 0.027(4) 0.027(3) 0.000(4) 0.007(3) -0.006(3)

loop_
_atom_type_symbol
_atom_type_description
_atom_type_scat_dispersion_real
_atom_type_scat_dispersion_imag
_atom_type_scat_source
C C 0.0033 0.0016 'International Tables Vol C Tables 4.2.6.8 and 6.1.1.4'
H H 0.0000 0.0000 'International Tables Vol C Tables 4.2.6.8 and 6.1.1.4'
N N 0.0061 0.0033 'International Tables Vol C Tables 4.2.6.8 and 6.1.1.4'
Ir Ir -1.4442 7.9887 'International Tables Vol C Tables 4.2.6.8 and 6.1.1.4'

loop_
_geom_angle_atom_site_label_1
_geom_angle_atom_site_label_2
_geom_angle_atom_site_label_3
_geom_angle
N2 Ir1 C1 159.6(2)
N2 Ir1 N1 79.1(2)
C1 Ir1 N1 95.2(3)
N2 Ir1 C2 158.6(2)
C1 Ir1 C2 40.7(3)
N1 Ir1 C2 96.3(3)
N2 Ir1 C5 93.5(3)
C1 Ir1 C5 98.8(3)
N1 Ir1 C5 156.4(2)
C2 Ir1 C5 82.4(3)
N2 Ir1 C6 98.5(3)
C1 Ir1 C6 81.5(3)
N1 Ir1 C6 163.8(2)
C2 Ir1 C6 91.5(3)
C5 Ir1 C6 39.0(3)
N7 Ir2 N6 79.0(2)
N7 Ir2 C39 159.9(2)
N6 Ir2 C39 96.1(3)
N7 Ir2 C40 160.7(2)
N6 Ir2 C40 95.9(3)
C39 Ir2 C40 38.3(3)
N7 Ir2 C43 94.9(3)
N6 Ir2 C43 154.7(2)
C39 Ir2 C43 97.4(3)
C40 Ir2 C43 81.8(3)
N7 Ir2 C44 99.8(3)
N6 Ir2 C44 166.4(2)
C39 Ir2 C44 80.4(3)
C40 Ir2 C44 89.4(3)
C43 Ir2 C44 38.5(3)
C2 C1 C8 123.8(7)
C2 C1 Ir1 70.4(4)
C8 C1 Ir1 114.1(5)
C28 N3 C29 107.9(6)
C21 N7 C15 112.7(6)
C21 N7 Ir2 127.2(4)
C15 N7 Ir2 119.1(5)
C1 C2 C3 121.2(6)
C1 C2 Ir1 68.9(4)
C3 C2 Ir1 115.0(6)
C22 N8 C21 109.6(6)
C33 N5 N4 114.0(7)
C28 N2 C14 115.1(6)
C28 N2 Ir1 127.2(4)
C14 N2 Ir1 117.7(5)
C2 C3 C4 111.3(6)
C3 C4 C5 112.5(6)
C16 N6 C20 118.5(6)
C16 N6 Ir2 114.8(5)
C20 N6 Ir2 126.1(6)
C6 C5 C4 123.3(6)
C6 C5 Ir1 71.1(4)
C4 C5 Ir1 111.2(5)
C21 N9 N10 123.3(6)
C21 N9 C23 109.9(5)
N10 N9 C23 126.8(7)
C26 N10 N9 114.3(6)
C5 C6 C7 122.6(6)
C5 C6 Ir1 69.9(4)
C7 C6 Ir1 113.3(5)
C8 C7 C6 112.1(6)
C1 C8 C7 112.4(6)
N1 C9 C10 121.4(7)
N1 C9 C14 117.4(6)
C10 C9 C14 121.2(6)
C11 C10 C9 118.9(6)
C28 N4 N5 123.2(6)
C28 N4 C30 109.8(5)
N5 N4 C30 126.8(6)
C12 C11 C10 119.1(6)
C13 C12 C11 118.9(8)
N1 C13 C12 122.8(7)
N2 C14 C9 107.8(5)
N2 C14 C15 112.4(5)
C9 C14 C15 112.0(6)
C9 N1 C13 118.9(6)
C9 N1 Ir1 115.1(5)
C13 N1 Ir1 125.3(5)
N7 C15 C16 107.7(6)
N7 C15 C14 112.0(5)
C16 C15 C14 109.4(6)
N6 C16 C17 121.5(7)
N6 C16 C15 117.1(5)
C17 C16 C15 121.4(7)
C18 C17 C16 118.6(8)
C19 C18 C17 120.0(7)
C18 C19 C20 118.6(8)
N6 C20 C19 122.8(9)
N8 C21 N9 107.2(6)
N8 C21 N7 126.9(7)
N9 C21 N7 125.9(6)
N8 C22 C23 109.8(6)
N8 C22 C52 116.9(7)
C23 C22 C52 133.2(7)
C22 C23 N9 103.4(7)
C22 C23 C24 140.9(7)
N9 C23 C24 115.7(6)
C25 C24 C23 117.2(7)
C25 C24 C49 118.5(8)
C23 C24 C49 124.3(7)
C24 C25 C26 122.1(8)
N10 C26 C25 123.8(6)
N10 C26 C27 116.6(8)
C25 C26 C27 119.5(8)
N3 C28 N4 109.5(7)
N3 C28 N2 126.6(6)
N4 C28 N2 123.8(5)
N3 C29 C30 109.9(6)
N3 C29 C36 118.4(6)
C30 C29 C36 131.5(7)
C29 C30 N4 102.9(7)
C29 C30 C31 140.6(7)
N4 C30 C31 116.4(5)
C32 C31 C30 116.4(7)
C32 C31 C47 117.6(7)
C30 C31 C47 125.9(7)
C31 C32 C33 121.2(8)
N5 C33 C32 124.2(6)
N5 C33 C34 116.4(8)
C32 C33 C34 119.4(8)
C37 C36 C35 108.3(7)
C37 C36 C29 114.3(7)
C35 C36 C29 107.5(7)
C37 C36 C38 110.5(9)
C35 C36 C38 107.6(7)
C29 C36 C38 108.4(6)
C40 C39 C46 126.2(7)
C40 C39 Ir2 71.3(5)
C46 C39 Ir2 112.9(6)
C39 C40 C41 123.6(7)
C39 C40 Ir2 70.4(5)
C41 C40 Ir2 113.5(6)
C42 C41 C40 112.2(7)
C43 C42 C41 112.8(6)
C44 C43 C42 123.4(8)
C44 C43 Ir2 71.3(4)
C42 C43 Ir2 112.5(5)
C43 C44 C45 123.2(7)
C43 C44 Ir2 70.1(3)
C45 C44 Ir2 114.4(6)
C44 C45 C46 111.1(6)
C39 C46 C45 111.4(7)
C50 C52 C48 111.7(9)
C50 C52 C51 107.5(7)
C48 C52 C51 108.7(8)
C50 C52 C22 113.3(7)
C48 C52 C22 107.8(6)
C51 C52 C22 107.7(6)

loop_
_geom_bond_atom_site_label_1
_geom_bond_atom_site_label_2
_geom_bond_distance
Ir1 N2 1.992(6)
Ir1 C1 2.083(8)
Ir1 N1 2.084(5)
Ir1 C2 2.103(7)
Ir1 C5 2.106(7)
Ir1 C6 2.122(6)
Ir2 N7 1.983(7)
Ir2 N6 2.090(4)
Ir2 C39 2.097(9)
Ir2 C40 2.107(8)
Ir2 C43 2.119(6)
Ir2 C44 2.134(6)
C1 C2 1.456(10)
C1 C8 1.507(10)
N3 C28 1.324(8)
N3 C29 1.370(10)
N7 C21 1.377(10)
N7 C15 1.447(8)
C2 C3 1.526(10)
N8 C22 1.339(11)
N8 C21 1.351(8)
N5 C33 1.296(11)
N5 N4 1.377(7)
N2 C28 1.381(10)
N2 C14 1.468(8)
C3 C4 1.534(13)
C4 C5 1.554(10)
N6 C16 1.338(11)
N6 C20 1.339(11)
C5 C6 1.410(10)
N9 C21 1.360(10)
N9 N10 1.383(8)
N9 C23 1.410(9)
N10 C26 1.291(11)
C6 C7 1.547(11)
C7 C8 1.516(12)
C9 N1 1.336(9)
C9 C10 1.388(9)
C9 C14 1.493(10)
C10 C11 1.386(11)
N4 C28 1.352(10)
N4 C30 1.405(10)
C11 C12 1.374(11)
C12 C13 1.363(10)
C13 N1 1.342(10)
C14 C15 1.597(8)
C15 C16 1.510(11)
C16 C17 1.399(9)
C17 C18 1.373(13)
C18 C19 1.362(14)
C19 C20 1.376(10)
C22 C23 1.399(10)
C22 C52 1.557(9)
C23 C24 1.421(12)
C24 C25 1.357(11)
C24 C49 1.507(12)
C25 C26 1.418(12)
C26 C27 1.510(10)
C29 C30 1.404(9)
C29 C36 1.538(10)
C30 C31 1.416(11)
C31 C32 1.376(10)
C31 C47 1.483(12)
C32 C33 1.426(13)
C33 C34 1.496(9)
C35 C36 1.532(13)
C36 C37 1.488(12)
C36 C38 1.549(13)
C39 C40 1.380(10)
C39 C46 1.505(10)
C40 C41 1.557(10)
C41 C42 1.529(13)
C42 C43 1.503(10)
C43 C44 1.404(10)
C44 C45 1.515(12)
C45 C46 1.530(12)
C48 C52 1.526(11)
C50 C52 1.506(14)
C51 C52 1.528(12)
